data_4342814
loop_
_publ_author_name
'Thangavelu, Sonia G.'
'Cahill, Christopher L.'

_publ_section_title
;
 Uranyl-Promoted Peroxide Generation: Synthesis and Characterization of
 Three Uranyl Peroxo [(UO2)2(O2)] Complexes.
;
_journal_issue 9
_journal_name_full 'Inorganic chemistry'
_journal_page_first 4208
_journal_page_last 4221
_journal_paper_doi 10.1021/ic502767k
_journal_volume 54
_journal_year 2015
_chemical_formula_moiety 'C24 H22 N4 O10 U2'
_chemical_formula_sum 'C24 H22 N4 O10 U2'
_chemical_formula_weight 1002.51
_space_group_crystal_system orthorhombic
_space_group_IT_number 61
_space_group_name_Hall '-P 2ac 2ab'
_space_group_name_H-M_alt 'P b c a'
_symmetry_cell_setting orthorhombic
_symmetry_Int_Tables_number 61
_symmetry_space_group_name_Hall '-P 2ac 2ab'
_symmetry_space_group_name_H-M 'P b c a'
_atom_sites_solution_hydrogens geom
_audit_creation_method SHELXL-2013
_cell_angle_alpha 90
_cell_angle_beta 90
_cell_angle_gamma 90
_cell_formula_units_Z 4
_cell_length_a 11.5190(13)
_cell_length_b 13.4899(16)
_cell_length_c 16.7373(19)
_cell_measurement_reflns_used 3822
_cell_measurement_temperature 100(2)
_cell_measurement_theta_max 30.384
_cell_measurement_theta_min 2.434
_cell_volume 2600.8(5)
_computing_cell_refinement 'SAINT, Bruker-AXS'
_computing_data_collection 'APEX, Bruker-AXS'
_computing_data_reduction 'SHELXS-2013 (Sheldrick, 2013)'
_computing_molecular_graphics 'SHELXL-2013 (Sheldrick, 2013)'
_computing_publication_material 'WINGX (Farrugia, 2013)'
_computing_structure_refinement 'SHELXL-2013 (Sheldrick, 2013)'
_computing_structure_solution 'SHELXL-2013 (Sheldrick, 2013)'
_diffrn_ambient_temperature 100(2)
_diffrn_measured_fraction_theta_full 1.000
_diffrn_measured_fraction_theta_max 0.974
_diffrn_measurement_device_type 'Bruker APEX CCD'
_diffrn_measurement_method 'omega and phi scans'
_diffrn_radiation_type MoK\a
_diffrn_radiation_wavelength 0.71073
_diffrn_reflns_av_R_equivalents 0.0473
_diffrn_reflns_av_unetI/netI 0.0266
_diffrn_reflns_laue_measured_fraction_full 1.000
_diffrn_reflns_laue_measured_fraction_max 0.974
_diffrn_reflns_limit_h_max 16
_diffrn_reflns_limit_h_min -16
_diffrn_reflns_limit_k_max 18
_diffrn_reflns_limit_k_min -18
_diffrn_reflns_limit_l_max 22
_diffrn_reflns_limit_l_min -22
_diffrn_reflns_number 36425
_diffrn_reflns_point_group_measured_fraction_full 1.000
_diffrn_reflns_point_group_measured_fraction_max 0.974
_diffrn_reflns_theta_full 25.500
_diffrn_reflns_theta_max 30.384
_diffrn_reflns_theta_min 2.434
_diffrn_source 'fine-focus sealed tube'
_diffrn_source_type 'Bruker APEX CCD'
_exptl_absorpt_coefficient_mu 12.503
_exptl_absorpt_correction_T_max 0.332
_exptl_absorpt_correction_T_min 0.304
_exptl_absorpt_correction_type multi-scan
_exptl_absorpt_process_details 'SADABS, G. Sheldrick (1999)'
_exptl_crystal_colour yellow
_exptl_crystal_density_diffrn 2.560
_exptl_crystal_description block
_exptl_crystal_F_000 1832
_exptl_crystal_size_max 0.125
_exptl_crystal_size_mid 0.121
_exptl_crystal_size_min 0.113
_refine_diff_density_max 4.643
_refine_diff_density_min -1.607
_refine_diff_density_rms 0.209
_refine_ls_extinction_method none
_refine_ls_goodness_of_fit_ref 1.048
_refine_ls_hydrogen_treatment constr
_refine_ls_matrix_type full
_refine_ls_number_parameters 186
_refine_ls_number_reflns 3822
_refine_ls_number_restraints 0
_refine_ls_restrained_S_all 1.048
_refine_ls_R_factor_all 0.0475
_refine_ls_R_factor_gt 0.0333
_refine_ls_shift/su_max 0.000
_refine_ls_shift/su_mean 0.000
_refine_ls_structure_factor_coef Fsqd
_refine_ls_weighting_details 'w=1/[\s^2^(Fo^2^)+(0.0322P)^2^+23.5222P] where P=(Fo^2^+2Fc^2^)/3'
_refine_ls_weighting_scheme calc
_refine_ls_wR_factor_gt 0.0756
_refine_ls_wR_factor_ref 0.0821
_reflns_Friedel_coverage 0.000
_reflns_number_gt 3007
_reflns_number_total 3822
_reflns_threshold_expression 'I > 2\s(I)'
_cod_data_source_file ic502767k_si_001.cif
_cod_data_source_block compound1_LT
_cod_depositor_comments 'Adding full bibliography for 4342814--4342819.cif.'
_cod_database_code 4342814
_shelx_space_group_comment
;
The symmetry employed for this shelxl refinement is uniquely defined
by the following loop, which should always be used as a source of
symmetry information in preference to the above space-group names.
They are only intended as comments.
;
_shelx_estimated_absorpt_t_min 0.304
_shelx_estimated_absorpt_t_max 0.332
_shelxl_version_number 2013-4

loop_
_space_group_symop_operation_xyz
'x, y, z'
'-x+1/2, -y, z+1/2'
'x+1/2, -y+1/2, -z'
'-x, y+1/2, -z+1/2'
'-x, -y, -z'
'x-1/2, y, -z-1/2'
'-x-1/2, y-1/2, z'
'x, -y-1/2, z-1/2'

loop_
_atom_site_label
_atom_site_type_symbol
_atom_site_fract_x
_atom_site_fract_y
_atom_site_fract_z
_atom_site_U_iso_or_equiv
_atom_site_adp_type
_atom_site_occupancy
_atom_site_site_symmetry_order
_atom_site_calc_flag
_atom_site_refinement_flags_posn
_atom_site_refinement_flags_adp
_atom_site_refinement_flags_occupancy
_atom_site_disorder_assembly
_atom_site_disorder_group
U1 U 0.58182(2) 0.46756(2) 0.11415(2) 0.01946(7) Uani 1 1 d . . . . .
N2 N 0.5613(4) 0.3986(3) 0.2611(2) 0.0154(8) Uani 1 1 d . . . . .
C3 C 0.2561(5) 0.1897(4) 0.1659(4) 0.0287(13) Uani 1 1 d . . . . .
H3 H 0.1988 0.1401 0.1743 0.034 Uiso 1 1 calc R U . . .
O3 O 0.7617(3) 0.5058(3) 0.1874(2) 0.0213(8) Uani 1 1 d . . . . .
O2 O 0.5096(4) 0.5698(3) 0.1584(3) 0.0344(11) Uani 1 1 d . . . . .
O4 O 0.7409(4) 0.5789(4) 0.0725(2) 0.0330(10) Uani 1 1 d . . . . .
C5 C 0.3983(4) 0.3026(4) 0.2167(3) 0.0156(9) Uani 1 1 d . . . . .
C11 C 0.7994(5) 0.5647(4) 0.1349(3) 0.0178(10) Uani 1 1 d . . . . .
N1 N 0.4211(4) 0.3370(3) 0.1423(3) 0.0166(8) Uani 1 1 d . . . . .
O1 O 0.6566(5) 0.3619(4) 0.0775(4) 0.0539(17) Uani 1 1 d . . . . .
C12 C 0.9115(5) 0.6177(4) 0.1463(4) 0.0255(12) Uani 1 1 d . . . . .
H12A H 0.9012 0.6881 0.1336 0.038 Uiso 1 1 calc R U . . .
H12B H 0.9703 0.5892 0.1108 0.038 Uiso 1 1 calc R U . . .
H12C H 0.9367 0.6109 0.2019 0.038 Uiso 1 1 calc R U . . .
C9 C 0.6103(5) 0.4171(5) 0.4005(3) 0.0250(12) Uani 1 1 d . . . . .
H9 H 0.6600 0.4442 0.4402 0.030 Uiso 1 1 calc R U . . .
O5 O 0.4690(14) 0.4438(14) 0.0030(9) 0.042(3) Uani 0.474(16) 1 d . . P A 1
O6 O 0.4315(13) 0.4907(13) 0.0188(8) 0.042(3) Uani 0.526(16) 1 d . . P A 2
C10 C 0.6299(5) 0.4339(4) 0.3203(3) 0.0190(10) Uani 1 1 d . . . . .
H10 H 0.6955 0.4724 0.3057 0.023 Uiso 1 1 calc R U . . .
C6 C 0.4702(4) 0.3426(4) 0.2823(3) 0.0157(9) Uani 1 1 d . . . . .
C1 C 0.3622(5) 0.2970(4) 0.0810(4) 0.0244(11) Uani 1 1 d . . . . .
H1 H 0.3777 0.3211 0.0287 0.029 Uiso 1 1 calc R U . . .
C2 C 0.2802(5) 0.2226(4) 0.0896(4) 0.0255(12) Uani 1 1 d . . . . .
H2 H 0.2419 0.1952 0.0445 0.031 Uiso 1 1 calc R U . . .
C7 C 0.4441(5) 0.3226(5) 0.3622(3) 0.0255(12) Uani 1 1 d . . . . .
H7 H 0.3780 0.2840 0.3756 0.031 Uiso 1 1 calc R U . . .
C4 C 0.3155(5) 0.2292(4) 0.2295(4) 0.0240(12) Uani 1 1 d . . . . .
H4 H 0.3001 0.2065 0.2822 0.029 Uiso 1 1 calc R U . . .
C8 C 0.5149(6) 0.3592(5) 0.4211(4) 0.0286(13) Uani 1 1 d . . . . .
H8 H 0.4990 0.3450 0.4756 0.034 Uiso 1 1 calc R U . . .

loop_
_atom_site_aniso_label
_atom_site_aniso_U_11
_atom_site_aniso_U_22
_atom_site_aniso_U_33
_atom_site_aniso_U_23
_atom_site_aniso_U_13
_atom_site_aniso_U_12
U1 0.01986(11) 0.02847(12) 0.01004(10) 0.00162(7) 0.00039(7) -0.01086(8)
N2 0.018(2) 0.0168(19) 0.0117(18) 0.0021(16) -0.0019(15) 0.0015(16)
C3 0.022(3) 0.018(2) 0.046(4) 0.004(2) -0.005(3) -0.007(2)
O3 0.0166(18) 0.0246(18) 0.0228(18) 0.0064(16) -0.0012(15) -0.0049(15)
O2 0.019(2) 0.021(2) 0.063(3) 0.016(2) 0.003(2) 0.0045(16)
O4 0.029(2) 0.051(3) 0.0188(19) 0.0113(19) -0.0066(18) -0.022(2)
C5 0.014(2) 0.016(2) 0.017(2) 0.0027(18) -0.0001(18) 0.0013(17)
C11 0.017(2) 0.016(2) 0.021(2) 0.0004(19) 0.0016(19) 0.0013(18)
N1 0.0141(19) 0.020(2) 0.0154(19) -0.0018(17) 0.0003(16) -0.0029(16)
O1 0.047(3) 0.050(3) 0.065(4) -0.044(3) 0.040(3) -0.033(3)
C12 0.019(3) 0.028(3) 0.030(3) 0.007(2) -0.003(2) -0.005(2)
C9 0.029(3) 0.032(3) 0.015(2) 0.000(2) -0.002(2) -0.001(2)
O5 0.040(7) 0.066(8) 0.021(5) 0.022(5) -0.014(4) -0.037(5)
O6 0.040(7) 0.066(8) 0.021(5) 0.022(5) -0.014(4) -0.037(5)
C10 0.017(2) 0.022(2) 0.018(2) 0.000(2) -0.0025(19) -0.001(2)
C6 0.016(2) 0.014(2) 0.017(2) 0.0039(18) 0.0020(19) 0.0021(18)
C1 0.024(3) 0.028(3) 0.021(3) -0.004(2) -0.004(2) 0.000(2)
C2 0.019(3) 0.020(3) 0.037(3) -0.008(2) -0.007(2) 0.001(2)
C7 0.023(3) 0.036(3) 0.018(3) 0.006(2) 0.006(2) -0.002(2)
C4 0.018(3) 0.024(3) 0.029(3) 0.009(2) -0.003(2) -0.005(2)
C8 0.033(3) 0.036(3) 0.016(3) 0.007(2) 0.003(2) -0.002(3)

loop_
_atom_type_symbol
_atom_type_description
_atom_type_scat_dispersion_real
_atom_type_scat_dispersion_imag
_atom_type_scat_source
C C 0.0033 0.0016 'International Tables Vol C Tables 4.2.6.8 and 6.1.1.4'
H H 0.0000 0.0000 'International Tables Vol C Tables 4.2.6.8 and 6.1.1.4'
N N 0.0061 0.0033 'International Tables Vol C Tables 4.2.6.8 and 6.1.1.4'
O O 0.0106 0.0060 'International Tables Vol C Tables 4.2.6.8 and 6.1.1.4'
U U -9.6767 9.6646 'International Tables Vol C Tables 4.2.6.8 and 6.1.1.4'

loop_
_geom_angle_atom_site_label_1
_geom_angle_atom_site_label_2
_geom_angle_atom_site_label_3
_geom_angle
_geom_angle_site_symmetry_1
_geom_angle_site_symmetry_3
O2 U1 O1 175.5(3) . .
O2 U1 O5 100.5(6) . .
O1 U1 O5 83.2(6) . .
O2 U1 O6 100.5(5) . 5_665
O1 U1 O6 83.9(5) . 5_665
O2 U1 O5 80.6(5) . 5_665
O1 U1 O5 103.8(5) . 5_665
O5 U1 O5 42.2(7) . 5_665
O2 U1 O6 80.6(5) . .
O1 U1 O6 103.1(5) . .
O6 U1 O6 43.0(7) 5_665 .
O2 U1 O3 91.36(18) . .
O1 U1 O3 86.1(2) . .
O5 U1 O3 155.6(4) . .
O6 U1 O3 119.1(3) 5_665 .
O5 U1 O3 120.9(3) 5_665 .
O6 U1 O3 157.0(3) . .
O2 U1 O4 89.61(19) . .
O1 U1 O4 91.74(19) . .
O5 U1 O4 106.1(3) . .
O6 U1 O4 68.1(3) 5_665 .
O5 U1 O4 69.1(3) 5_665 .
O6 U1 O4 105.7(3) . .
O3 U1 O4 52.33(13) . .
O2 U1 N1 96.74(17) . .
O1 U1 N1 82.20(17) . .
O5 U1 N1 69.4(3) . .
O6 U1 N1 107.1(3) 5_665 .
O5 U1 N1 108.4(3) 5_665 .
O6 U1 N1 72.0(3) . .
O3 U1 N1 130.66(13) . .
O4 U1 N1 172.74(15) . .
O2 U1 N2 80.94(19) . .
O1 U1 N2 94.8(2) . .
O5 U1 N2 131.0(3) . .
O6 U1 N2 168.9(3) 5_665 .
O5 U1 N2 157.9(5) 5_665 .
O6 U1 N2 127.4(3) . .
O3 U1 N2 71.67(13) . .
O4 U1 N2 122.95(13) . .
N1 U1 N2 61.88(13) . .
O2 U1 C11 90.25(18) . .
O1 U1 C11 89.09(19) . .
O5 U1 C11 131.5(4) . .
O6 U1 C11 93.7(3) 5_665 .
O5 U1 C11 94.9(4) 5_665 .
O6 U1 C11 131.5(3) . .
O3 U1 C11 26.20(14) . .
O4 U1 C11 26.13(14) . .
N1 U1 C11 156.40(15) . .
N2 U1 C11 97.32(14) . .
C6 N2 C10 117.4(4) . .
C6 N2 U1 121.0(3) . .
C10 N2 U1 120.4(3) . .
C4 C3 C2 119.5(5) . .
C4 C3 H3 120.3 . .
C2 C3 H3 120.3 . .
C11 O3 U1 94.3(3) . .
C11 O4 U1 94.1(3) . .
N1 C5 C4 121.2(5) . .
N1 C5 C6 116.7(4) . .
C4 C5 C6 122.0(5) . .
O4 C11 O3 119.3(5) . .
O4 C11 C12 119.9(5) . .
O3 C11 C12 120.8(5) . .
O4 C11 U1 59.8(3) . .
O3 C11 U1 59.5(3) . .
C12 C11 U1 178.5(4) . .
C1 N1 C5 117.9(5) . .
C1 N1 U1 119.6(4) . .
C5 N1 U1 122.4(3) . .
C11 C12 H12A 109.5 . .
C11 C12 H12B 109.5 . .
H12A C12 H12B 109.5 . .
C11 C12 H12C 109.5 . .
H12A C12 H12C 109.5 . .
H12B C12 H12C 109.5 . .
C10 C9 C8 117.5(5) . .
C10 C9 H9 121.2 . .
C8 C9 H9 121.2 . .
O5 O5 U1 71.4(9) 5_665 .
O5 O5 U1 66.4(9) 5_665 5_665
U1 O5 U1 137.8(7) . 5_665
O6 O6 U1 70.8(8) 5_665 5_665
O6 O6 U1 66.1(8) 5_665 .
U1 O6 U1 137.0(7) 5_665 .
N2 C10 C9 124.0(5) . .
N2 C10 H10 118.0 . .
C9 C10 H10 118.0 . .
N2 C6 C7 122.1(5) . .
N2 C6 C5 116.6(4) . .
C7 C6 C5 121.3(5) . .
N1 C1 C2 123.7(6) . .
N1 C1 H1 118.1 . .
C2 C1 H1 118.1 . .
C3 C2 C1 117.9(6) . .
C3 C2 H2 121.1 . .
C1 C2 H2 121.1 . .
C8 C7 C6 119.4(5) . .
C8 C7 H7 120.3 . .
C6 C7 H7 120.3 . .
C3 C4 C5 119.8(5) . .
C3 C4 H4 120.1 . .
C5 C4 H4 120.1 . .
C7 C8 C9 119.6(5) . .
C7 C8 H8 120.2 . .
C9 C8 H8 120.2 . .

loop_
_geom_bond_atom_site_label_1
_geom_bond_atom_site_label_2
_geom_bond_distance
_geom_bond_site_symmetry_2
U1 O2 1.773(5) .
U1 O1 1.775(5) .
U1 O5 2.291(14) .
U1 O6 2.300(12) 5_665
U1 O5 2.371(14) 5_665
U1 O6 2.376(13) .
U1 O3 2.463(4) .
U1 O4 2.469(4) .
U1 N1 2.599(4) .
U1 N2 2.640(4) .
U1 C11 2.850(5) .
N2 C6 1.340(6) .
N2 C10 1.353(7) .
C3 C4 1.374(9) .
C3 C2 1.379(9) .
C3 H3 0.9500 .
O3 C11 1.262(6) .
O4 C11 1.258(7) .
C5 N1 1.355(6) .
C5 C4 1.391(7) .
C5 C6 1.478(7) .
C11 C12 1.488(8) .
N1 C1 1.343(7) .
C12 H12A 0.9800 .
C12 H12B 0.9800 .
C12 H12C 0.9800 .
C9 C10 1.380(7) .
C9 C8 1.391(9) .
C9 H9 0.9500 .
O5 O5 1.68(3) 5_665
O5 U1 2.371(14) 5_665
O6 O6 1.72(3) 5_665
O6 U1 2.300(12) 5_665
C10 H10 0.9500 .
C6 C7 1.397(7) .
C1 C2 1.385(8) .
C1 H1 0.9500 .
C2 H2 0.9500 .
C7 C8 1.371(9) .
C7 H7 0.9500 .
C4 H4 0.9500 .
C8 H8 0.9500 .

loop_
_geom_torsion_atom_site_label_1
_geom_torsion_atom_site_label_2
_geom_torsion_atom_site_label_3
_geom_torsion_atom_site_label_4
_geom_torsion
U1 O4 C11 O3 1.1(6)
U1 O4 C11 C12 -178.3(5)
U1 O3 C11 O4 -1.2(6)
U1 O3 C11 C12 178.3(5)
C4 C5 N1 C1 -0.8(8)
C6 C5 N1 C1 175.7(5)
C4 C5 N1 U1 -176.9(4)
C6 C5 N1 U1 -0.4(6)
C6 N2 C10 C9 -1.3(8)
U1 N2 C10 C9 166.6(4)
C8 C9 C10 N2 1.0(9)
C10 N2 C6 C7 1.6(7)
U1 N2 C6 C7 -166.3(4)
C10 N2 C6 C5 -178.4(5)
U1 N2 C6 C5 13.8(6)
N1 C5 C6 N2 -8.7(7)
C4 C5 C6 N2 167.7(5)
N1 C5 C6 C7 171.3(5)
C4 C5 C6 C7 -12.2(8)
C5 N1 C1 C2 -0.3(8)
U1 N1 C1 C2 175.9(4)
C4 C3 C2 C1 -1.7(9)
N1 C1 C2 C3 1.6(9)
N2 C6 C7 C8 -1.5(9)
C5 C6 C7 C8 178.4(5)
C2 C3 C4 C5 0.7(9)
N1 C5 C4 C3 0.6(8)
C6 C5 C4 C3 -175.7(5)
C6 C7 C8 C9 1.2(9)
C10 C9 C8 C7 -0.9(9)
